data_1565135
loop_
_publ_author_name
'Zhu, Zhaoyang'
'Zhang, Xue'
'Guo, Xing'
'Wu, Qinghua'
'Li, Zhongxin'
'Yu, Changjiang'
'Hao, Erhong'
'Jiao, Lijuan'
'Zhao, Jianzhang'

_publ_section_title
;
 Orthogonally aligned cyclic BODIPY arrays with long-lived triplet excited
 states as efficient heavy-atom-free photosensitizers
;
_journal_name_full 'Chemical Science'
_journal_paper_doi 10.1039/D1SC04893G
_journal_year 2021
_chemical_formula_moiety '0.05(C72 H60 B3 Cl3 N6 O3)'
_chemical_formula_sum 'C H B Cl N O0.02'
_chemical_formula_weight 73.65
_space_group_crystal_system triclinic
_space_group_IT_number 2
_space_group_name_Hall '-P 1'
_space_group_name_H-M_alt 'P -1'
_atom_sites_solution_hydrogens geom
_atom_sites_solution_primary dual
_audit_block_doi 10.5517/ccdc.csd.cc2299wl
_audit_creation_date 2018-12-22
_audit_creation_method
;
Olex2 1.2
(compiled 2018.05.29 svn.r3508 for OlexSys, GUI svn.r5506)
;
_audit_update_record
;
2019-05-13 deposited with the CCDC.	2021-10-28 downloaded from the CCDC.
;
_cell_angle_alpha 102.574(2)
_cell_angle_beta 90.075(2)
_cell_angle_gamma 90.745(2)
_cell_formula_units_Z 44
_cell_length_a 12.2187(5)
_cell_length_b 13.6971(5)
_cell_length_c 20.7232(8)
_cell_measurement_reflns_used 9737
_cell_measurement_temperature 273(2)
_cell_measurement_theta_max 27.43
_cell_measurement_theta_min 3.02
_cell_volume 3384.8(2)
_computing_molecular_graphics 'Olex2 (Dolomanov et al., 2009)'
_computing_publication_material 'Olex2 (Dolomanov et al., 2009)'
_computing_structure_refinement 'ShelXL (Sheldrick, 2015)'
_computing_structure_solution 'ShelXT (Sheldrick, 2015)'
_diffrn_ambient_temperature 273.15
_diffrn_measured_fraction_theta_full 0.998
_diffrn_measured_fraction_theta_max 0.995
_diffrn_measurement_device_type 'CCD area detector'
_diffrn_measurement_method 'phi and omega scans'
_diffrn_radiation_monochromator graphite
_diffrn_radiation_type MoK\a
_diffrn_radiation_wavelength 0.71073
_diffrn_reflns_av_R_equivalents 0.0638
_diffrn_reflns_av_unetI/netI 0.0356
_diffrn_reflns_Laue_measured_fraction_full 0.998
_diffrn_reflns_Laue_measured_fraction_max 0.995
_diffrn_reflns_limit_h_max 15
_diffrn_reflns_limit_h_min -15
_diffrn_reflns_limit_k_max 17
_diffrn_reflns_limit_k_min -17
_diffrn_reflns_limit_l_max 26
_diffrn_reflns_limit_l_min -26
_diffrn_reflns_number 140792
_diffrn_reflns_point_group_measured_fraction_full 0.998
_diffrn_reflns_point_group_measured_fraction_max 0.995
_diffrn_reflns_theta_full 25.242
_diffrn_reflns_theta_max 27.562
_diffrn_reflns_theta_min 2.778
_exptl_absorpt_coefficient_mu 0.932
_exptl_absorpt_correction_type none
_exptl_crystal_density_diffrn 1.590
_exptl_crystal_F_000 1592
_refine_diff_density_max 2.991
_refine_diff_density_min -0.479
_refine_diff_density_rms 0.141
_refine_ls_extinction_method none
_refine_ls_goodness_of_fit_ref 1.715
_refine_ls_hydrogen_treatment constr
_refine_ls_matrix_type full
_refine_ls_number_parameters 803
_refine_ls_number_reflns 15543
_refine_ls_number_restraints 0
_refine_ls_restrained_S_all 1.715
_refine_ls_R_factor_all 0.1697
_refine_ls_R_factor_gt 0.1224
_refine_ls_shift/su_max 1.230
_refine_ls_shift/su_mean 0.169
_refine_ls_structure_factor_coef Fsqd
_refine_ls_weighting_details 'w=1/[\s^2^(Fo^2^)+(0.1059P)^2^+2.5699P] where P=(Fo^2^+2Fc^2^)/3'
_refine_ls_weighting_scheme calc
_refine_ls_wR_factor_gt 0.3463
_refine_ls_wR_factor_ref 0.3693
_reflns_Friedel_coverage 0.000
_reflns_number_gt 9541
_reflns_number_total 15543
_reflns_threshold_expression 'I > 2\s(I)'
_cod_data_source_file d1sc04893g2.cif
_cod_data_source_block 20181221a
_cod_database_code 1565135
_shelx_shelxl_version_number 2018/3
_shelx_space_group_comment
;
The symmetry employed for this shelxl refinement is uniquely defined
by the following loop, which should always be used as a source of
symmetry information in preference to the above space-group names.
They are only intended as comments.
;
_olex2_refinement_description
;
1. Fixed Uiso
 At 1.2 times of:
  All C(H) groups
 At 1.5 times of:
  All C(H,H,H) groups
2. Others
 Sof(H55)=Sof(Cl0A)=1-FVAR(1)
 Sof(H57)=Sof(Cl3)=FVAR(1)
3.a Aromatic/amide H refined with riding coordinates:
 C2(H2), C3(H3), C4(H4), C5(H5), C6(H6), C8(H8), C9(H9), C13(H13), C14(H14),
 C18(H18), C20(H20), C26(H26), C27(H27), C28(H28), C29(H29), C30(H30), C32(H32),
  C33(H33), C37(H37), C38(H38), C42(H42), C44(H44), C50(H50), C51(H51),
 C52(H52), C53(H53), C54(H54), C55(H55), C56(H56), C57(H57), C61(H61), C62(H62),
  C66(H66), C68(H68)
3.b Idealised Me refined as rotating group:
 C22(H22A,H22B,H22C), C23(H23A,H23B,H23C), C24(H24A,H24B,H24C), C46(H46A,H46B,
 H46C), C47(H47A,H47B,H47C), C48(H48A,H48B,H48C), C70(H70A,H70B,H70C), C71(H71A,
 H71B,H71C), C72(H72A,H72B,H72C)
;
_olex2_submission_special_instructions 'No special instructions were received'

loop_
_space_group_symop_operation_xyz
'x, y, z'
'-x, -y, -z'

loop_
_atom_site_label
_atom_site_type_symbol
_atom_site_fract_x
_atom_site_fract_y
_atom_site_fract_z
_atom_site_U_iso_or_equiv
_atom_site_adp_type
_atom_site_occupancy
_atom_site_site_symmetry_order
_atom_site_calc_flag
_atom_site_refinement_flags_posn
_atom_site_refinement_flags_adp
_atom_site_refinement_flags_occupancy
_atom_site_disorder_assembly
_atom_site_disorder_group
Cl1 Cl -0.03995(13) 0.08916(15) 0.76483(8) 0.0819(5) Uani 1 1 d . . . . .
Cl2 Cl 0.54937(15) 0.12541(11) 0.58076(8) 0.0755(5) Uani 1 1 d . . . . .
O1 O 0.1591(3) 0.2398(2) 0.75045(15) 0.0456(7) Uani 1 1 d . . . . .
O2 O 0.3683(3) 0.2541(2) 0.68178(15) 0.0452(7) Uani 1 1 d . . . . .
O3 O 0.3564(3) 0.3610(2) 0.82966(15) 0.0466(8) Uani 1 1 d . . . . .
N1 N 0.0249(3) 0.1625(3) 0.66105(19) 0.0473(9) Uani 1 1 d . . . . .
N2 N 0.2002(3) 0.2348(3) 0.63282(18) 0.0417(8) Uani 1 1 d . . . . .
N3 N 0.5458(3) 0.3179(3) 0.64392(18) 0.0431(9) Uani 1 1 d . . . . .
N4 N 0.4575(3) 0.4079(3) 0.74749(18) 0.0413(8) Uani 1 1 d . . . . .
N5 N 0.2538(3) 0.4670(3) 0.92648(18) 0.0426(9) Uani 1 1 d . . . . .
N6 N 0.1594(3) 0.3926(3) 0.82163(17) 0.0423(8) Uani 1 1 d . . . . .
C1 C 0.2093(4) 0.0733(4) 0.6794(3) 0.0499(11) Uani 1 1 d . . . . .
C2 C 0.2275(5) 0.0359(4) 0.7361(3) 0.0642(14) Uani 1 1 d . . . . .
H2 H 0.200506 0.070247 0.776499 0.077 Uiso 1 1 calc R . . . .
C3 C 0.2854(6) -0.0519(5) 0.7332(4) 0.083(2) Uani 1 1 d . . . . .
H3 H 0.295125 -0.076232 0.771317 0.099 Uiso 1 1 calc R . . . .
C4 C 0.3284(7) -0.1029(5) 0.6743(5) 0.101(3) Uani 1 1 d . . . . .
H4 H 0.367451 -0.161267 0.672441 0.122 Uiso 1 1 calc R . . . .
C5 C 0.3129(7) -0.0665(6) 0.6184(5) 0.102(3) Uani 1 1 d . . . . .
H5 H 0.342930 -0.099904 0.578639 0.122 Uiso 1 1 calc R . . . .
C6 C 0.2530(6) 0.0196(4) 0.6205(3) 0.0730(17) Uani 1 1 d . . . . .
H6 H 0.241854 0.041780 0.581646 0.088 Uiso 1 1 calc R . . . .
C7 C -0.0596(4) 0.1286(4) 0.6933(3) 0.0561(13) Uani 1 1 d . . . . .
C8 C -0.1570(5) 0.1307(5) 0.6609(3) 0.0640(15) Uani 1 1 d . . . . .
H8 H -0.225418 0.111457 0.673700 0.077 Uiso 1 1 calc R . . . .
C9 C -0.1336(4) 0.1668(4) 0.6057(3) 0.0592(13) Uani 1 1 d . . . . .
H9 H -0.183681 0.175829 0.573744 0.071 Uiso 1 1 calc R . . . .
C10 C -0.0220(4) 0.1877(4) 0.6059(2) 0.0497(11) Uani 1 1 d . . . . .
C11 C 0.0414(4) 0.2354(4) 0.5638(2) 0.0492(11) Uani 1 1 d . . . . .
C12 C 0.1488(4) 0.2583(4) 0.5778(2) 0.0459(10) Uani 1 1 d . . . . .
C13 C 0.2275(4) 0.3097(4) 0.5463(3) 0.0549(12) Uani 1 1 d . . . . .
H13 H 0.215997 0.333690 0.508221 0.066 Uiso 1 1 calc R . . . .
C14 C 0.3212(4) 0.3177(4) 0.5814(3) 0.0532(12) Uani 1 1 d . . . . .
H14 H 0.385705 0.348792 0.572148 0.064 Uiso 1 1 calc R . . . .
C15 C 0.3037(4) 0.2697(3) 0.6355(2) 0.0431(10) Uani 1 1 d . . . . .
C16 C -0.0131(4) 0.2638(4) 0.5055(3) 0.0540(12) Uani 1 1 d . . . . .
C17 C -0.0137(5) 0.1940(5) 0.4446(3) 0.0703(16) Uani 1 1 d . . . . .
C18 C -0.0577(6) 0.2252(7) 0.3903(3) 0.091(2) Uani 1 1 d . . . . .
H18 H -0.057226 0.180829 0.349329 0.110 Uiso 1 1 calc R . . . .
C19 C -0.1018(6) 0.3184(7) 0.3945(3) 0.083(2) Uani 1 1 d . . . . .
C20 C -0.1039(5) 0.3812(6) 0.4556(4) 0.0773(18) Uani 1 1 d . . . . .
H20 H -0.136031 0.443472 0.459914 0.093 Uiso 1 1 calc R . . . .
C21 C -0.0600(5) 0.3556(4) 0.5117(3) 0.0603(14) Uani 1 1 d . . . . .
C22 C 0.0271(8) 0.0907(6) 0.4381(4) 0.099(2) Uani 1 1 d . . . . .
H22A H 0.091611 0.092146 0.464771 0.148 Uiso 1 1 calc GR . . . .
H22B H 0.044456 0.063100 0.392638 0.148 Uiso 1 1 calc GR . . . .
H22C H -0.028346 0.050120 0.452518 0.148 Uiso 1 1 calc GR . . . .
C23 C -0.1436(9) 0.3492(9) 0.3339(5) 0.135(4) Uani 1 1 d . . . . .
H23A H -0.084403 0.350027 0.303632 0.203 Uiso 1 1 calc GR . . . .
H23B H -0.174282 0.414749 0.346204 0.203 Uiso 1 1 calc GR . . . .
H23C H -0.199004 0.302400 0.313105 0.203 Uiso 1 1 calc GR . . . .
C24 C -0.0657(6) 0.4284(5) 0.5781(3) 0.0743(17) Uani 1 1 d . . . . .
H24A H -0.113659 0.401834 0.606843 0.111 Uiso 1 1 calc GR . . . .
H24B H -0.093176 0.491225 0.572073 0.111 Uiso 1 1 calc GR . . . .
H24C H 0.006163 0.438416 0.597371 0.111 Uiso 1 1 calc GR . . . .
C25 C 0.5394(4) 0.2330(4) 0.7456(2) 0.0481(11) Uani 1 1 d . . . . .
C26 C 0.6338(5) 0.2706(5) 0.7806(3) 0.0666(15) Uani 1 1 d . . . . .
H26 H 0.658858 0.334419 0.779025 0.080 Uiso 1 1 calc R . . . .
C27 C 0.6911(6) 0.2156(7) 0.8174(4) 0.088(2) Uani 1 1 d . . . . .
H27 H 0.753008 0.243089 0.841001 0.105 Uiso 1 1 calc R . . . .
C28 C 0.6575(8) 0.1218(7) 0.8192(4) 0.102(3) Uani 1 1 d . . . . .
H28 H 0.696351 0.084681 0.843924 0.122 Uiso 1 1 calc R . . . .
C29 C 0.5637(7) 0.0804(6) 0.7837(5) 0.098(2) Uani 1 1 d . . . . .
H29 H 0.540022 0.015923 0.784691 0.118 Uiso 1 1 calc R . . . .
C30 C 0.5073(6) 0.1369(5) 0.7474(4) 0.0742(17) Uani 1 1 d . . . . .
H30 H 0.445786 0.109186 0.723438 0.089 Uiso 1 1 calc R . . . .
C31 C 0.5814(4) 0.2493(4) 0.5906(2) 0.0502(11) Uani 1 1 d . . . . .
C32 C 0.6384(5) 0.2930(4) 0.5479(3) 0.0585(13) Uani 1 1 d . . . . .
H32 H 0.669395 0.261094 0.508018 0.070 Uiso 1 1 calc R . . . .
C33 C 0.6411(4) 0.3942(4) 0.5755(3) 0.0561(13) Uani 1 1 d . . . . .
H33 H 0.675414 0.443240 0.557651 0.067 Uiso 1 1 calc R . . . .
C34 C 0.5841(4) 0.4100(4) 0.6341(2) 0.0454(10) Uani 1 1 d . . . . .
C35 C 0.5593(4) 0.4999(4) 0.6799(2) 0.0457(10) Uani 1 1 d . . . . .
C36 C 0.4988(4) 0.4971(3) 0.7347(2) 0.0456(10) Uani 1 1 d . . . . .
C37 C 0.4691(4) 0.5762(4) 0.7884(3) 0.0580(13) Uani 1 1 d . . . . .
H37 H 0.486455 0.643664 0.792715 0.070 Uiso 1 1 calc R . . . .
C38 C 0.4116(5) 0.5360(4) 0.8317(3) 0.0597(14) Uani 1 1 d . . . . .
H38 H 0.382556 0.570567 0.871549 0.072 Uiso 1 1 calc R . . . .
C39 C 0.4031(4) 0.4308(3) 0.8055(2) 0.0446(10) Uani 1 1 d . . . . .
C40 C 0.5970(5) 0.5979(4) 0.6659(3) 0.0600(14) Uani 1 1 d . . . . .
C41 C 0.5307(6) 0.6417(5) 0.6242(4) 0.0772(18) Uani 1 1 d . . . . .
C42 C 0.5614(9) 0.7323(6) 0.6120(5) 0.109(3) Uani 1 1 d . . . . .
H42 H 0.516208 0.761577 0.585621 0.131 Uiso 1 1 calc R . . . .
C43 C 0.6523(11) 0.7803(7) 0.6358(7) 0.127(4) Uani 1 1 d . . . . .
C44 C 0.7207(8) 0.7382(7) 0.6769(6) 0.126(4) Uani 1 1 d . . . . .
H44 H 0.784025 0.772128 0.694661 0.151 Uiso 1 1 calc R . . . .
C45 C 0.6931(5) 0.6422(5) 0.6917(4) 0.086(2) Uani 1 1 d . . . . .
C46 C 0.4253(7) 0.5905(7) 0.5947(5) 0.111(3) Uani 1 1 d . . . . .
H46A H 0.442555 0.530724 0.562701 0.167 Uiso 1 1 calc GR . . . .
H46B H 0.385521 0.634861 0.573493 0.167 Uiso 1 1 calc GR . . . .
H46C H 0.381458 0.573515 0.629109 0.167 Uiso 1 1 calc GR . . . .
C47 C 0.6909(15) 0.8828(8) 0.6277(10) 0.251(11) Uani 1 1 d . . . . .
H47A H 0.736498 0.875376 0.589256 0.376 Uiso 1 1 calc GR . . . .
H47B H 0.731991 0.915142 0.666077 0.376 Uiso 1 1 calc GR . . . .
H47C H 0.628700 0.922504 0.622524 0.376 Uiso 1 1 calc GR . . . .
C48 C 0.7633(7) 0.5966(7) 0.7341(6) 0.135(4) Uani 1 1 d . . . . .
H48A H 0.721281 0.583773 0.770599 0.203 Uiso 1 1 calc GR . . . .
H48B H 0.822987 0.641377 0.750571 0.203 Uiso 1 1 calc GR . . . .
H48C H 0.791426 0.534817 0.709028 0.203 Uiso 1 1 calc GR . . . .
C49 C 0.2286(5) 0.2706(4) 0.8921(2) 0.0514(12) Uani 1 1 d . . . . .
C50 C 0.1259(6) 0.2513(5) 0.9149(3) 0.0738(17) Uani 1 1 d . . . . .
H50 H 0.071710 0.299091 0.917516 0.089 Uiso 1 1 calc R . . . .
C51 C 0.1017(9) 0.1621(7) 0.9339(4) 0.104(3) Uani 1 1 d . . . . .
H51 H 0.031481 0.151230 0.948321 0.125 Uiso 1 1 calc R . . . .
C52 C 0.1762(12) 0.0924(7) 0.9320(4) 0.120(4) Uani 1 1 d . . . . .
H52 H 0.158722 0.033557 0.945343 0.145 Uiso 1 1 calc R . . . .
C53 C 0.2819(10) 0.1083(5) 0.9095(4) 0.103(3) Uani 1 1 d . . . . .
H53 H 0.334882 0.059659 0.907723 0.123 Uiso 1 1 calc R . . . .
C54 C 0.3074(6) 0.1975(5) 0.8897(3) 0.0730(17) Uani 1 1 d . . . . .
H54 H 0.377555 0.207830 0.874970 0.088 Uiso 1 1 calc R . . . .
C55 C 0.3185(4) 0.4849(4) 0.9809(2) 0.0497(11) Uani 1 1 d . . . . .
H55 H 0.367798 0.439417 0.991226 0.060 Uiso 0.092(4) 1 calc R . P A 2
C56 C 0.3019(5) 0.5795(4) 1.0190(3) 0.0580(13) Uani 1 1 d . . . . .
H56 H 0.336942 0.608316 1.058556 0.070 Uiso 1 1 calc R . . . .
C57 C 0.2238(5) 0.6227(4) 0.9871(2) 0.0554(13) Uani 1 1 d . . . . .
H57 H 0.195875 0.686613 1.001237 0.067 Uiso 0.908(4) 1 calc R . P A 1
C58 C 0.1936(4) 0.5538(3) 0.9298(2) 0.0443(10) Uani 1 1 d . . . . .
C59 C 0.1194(4) 0.5624(3) 0.8790(2) 0.0461(11) Uani 1 1 d . . . . .
C60 C 0.1044(4) 0.4841(4) 0.8265(2) 0.0466(11) Uani 1 1 d . . . . .
C61 C 0.0323(5) 0.4726(4) 0.7718(2) 0.0575(13) Uani 1 1 d . . . . .
H61 H -0.013508 0.521547 0.762552 0.069 Uiso 1 1 calc R . . . .
C62 C 0.0411(5) 0.3781(4) 0.7353(3) 0.0583(13) Uani 1 1 d . . . . .
H62 H 0.002094 0.350022 0.697010 0.070 Uiso 1 1 calc R . . . .
C63 C 0.1220(4) 0.3298(3) 0.7669(2) 0.0450(10) Uani 1 1 d . . . . .
C64 C 0.0549(4) 0.6554(4) 0.8814(2) 0.0503(11) Uani 1 1 d . . . . .
C65 C -0.0539(5) 0.6585(4) 0.9011(3) 0.0604(14) Uani 1 1 d . . . . .
C66 C -0.1148(6) 0.7433(5) 0.8997(3) 0.0770(18) Uani 1 1 d . . . . .
H66 H -0.187979 0.745213 0.912090 0.092 Uiso 1 1 calc R . . . .
C67 C -0.0683(7) 0.8244(5) 0.8801(4) 0.082(2) Uani 1 1 d . . . . .
C68 C 0.0397(7) 0.8210(4) 0.8616(3) 0.0774(19) Uani 1 1 d . . . . .
H68 H 0.070750 0.875860 0.848484 0.093 Uiso 1 1 calc R . . . .
C69 C 0.1037(5) 0.7385(4) 0.8620(3) 0.0613(14) Uani 1 1 d . . . . .
C70 C -0.1080(6) 0.5703(5) 0.9234(4) 0.082(2) Uani 1 1 d . . . . .
H70A H -0.132180 0.521454 0.885368 0.123 Uiso 1 1 calc GR . . . .
H70B H -0.169700 0.593488 0.950893 0.123 Uiso 1 1 calc GR . . . .
H70C H -0.056202 0.540671 0.948002 0.123 Uiso 1 1 calc GR . . . .
C71 C -0.1411(10) 0.9146(7) 0.8781(6) 0.144(4) Uani 1 1 d . . . . .
H71A H -0.174637 0.905726 0.835231 0.216 Uiso 1 1 calc GR . . . .
H71B H -0.097074 0.974687 0.886536 0.216 Uiso 1 1 calc GR . . . .
H71C H -0.196863 0.919783 0.911165 0.216 Uiso 1 1 calc GR . . . .
C72 C 0.2208(6) 0.7382(6) 0.8424(4) 0.0833(19) Uani 1 1 d . . . . .
H72A H 0.266293 0.738874 0.880275 0.125 Uiso 1 1 calc GR . . . .
H72B H 0.236687 0.796438 0.825122 0.125 Uiso 1 1 calc GR . . . .
H72C H 0.234971 0.679169 0.809070 0.125 Uiso 1 1 calc GR . . . .
B1 B 0.1485(4) 0.1763(4) 0.6820(3) 0.0439(11) Uani 1 1 d . . . . .
B2 B 0.4769(4) 0.3005(4) 0.7038(3) 0.0409(11) Uani 1 1 d . . . . .
B3 B 0.2512(5) 0.3716(4) 0.8684(3) 0.0455(12) Uani 1 1 d . . . . .
Cl3 Cl 0.40678(12) 0.39849(12) 0.99767(8) 0.0625(5) Uani 0.908(4) 1 d . . P A 1
Cl0A Cl 0.1714(11) 0.7401(9) 1.0185(5) 0.047(4) Uani 0.092(4) 1 d . . P A 2

loop_
_atom_site_aniso_label
_atom_site_aniso_U_11
_atom_site_aniso_U_22
_atom_site_aniso_U_33
_atom_site_aniso_U_23
_atom_site_aniso_U_13
_atom_site_aniso_U_12
Cl1 0.0699(9) 0.1131(14) 0.0744(10) 0.0471(10) 0.0075(8) -0.0134(9)
Cl2 0.1018(12) 0.0521(8) 0.0671(9) 0.0011(7) 0.0156(8) 0.0023(7)
O1 0.0567(19) 0.0396(17) 0.0385(16) 0.0046(13) -0.0022(14) -0.0003(14)
O2 0.0454(17) 0.0472(18) 0.0446(17) 0.0139(14) -0.0044(14) -0.0057(14)
O3 0.0545(19) 0.0447(18) 0.0418(17) 0.0121(14) 0.0073(14) 0.0001(14)
N1 0.049(2) 0.050(2) 0.041(2) 0.0074(17) -0.0014(17) -0.0107(17)
N2 0.044(2) 0.042(2) 0.0384(19) 0.0068(16) -0.0035(15) -0.0073(16)
N3 0.042(2) 0.046(2) 0.040(2) 0.0066(16) -0.0021(16) 0.0017(16)
N4 0.0411(19) 0.044(2) 0.039(2) 0.0098(16) 0.0012(15) -0.0002(15)
N5 0.049(2) 0.045(2) 0.0335(19) 0.0077(16) 0.0015(16) -0.0076(16)
N6 0.054(2) 0.040(2) 0.0326(18) 0.0054(15) 0.0026(16) -0.0024(16)
C1 0.055(3) 0.041(2) 0.052(3) 0.008(2) -0.001(2) -0.010(2)
C2 0.072(4) 0.051(3) 0.074(4) 0.022(3) 0.004(3) -0.001(3)
C3 0.092(5) 0.060(4) 0.106(6) 0.039(4) 0.001(4) -0.002(3)
C4 0.113(6) 0.047(4) 0.144(8) 0.021(5) 0.008(6) 0.012(4)
C5 0.121(6) 0.061(4) 0.109(6) -0.013(4) 0.019(5) 0.020(4)
C6 0.091(4) 0.053(3) 0.065(4) -0.008(3) 0.003(3) 0.004(3)
C7 0.059(3) 0.057(3) 0.050(3) 0.008(2) 0.001(2) -0.013(2)
C8 0.051(3) 0.074(4) 0.066(3) 0.013(3) 0.004(3) -0.018(3)
C9 0.046(3) 0.068(3) 0.061(3) 0.010(3) -0.008(2) -0.012(2)
C10 0.051(3) 0.051(3) 0.044(3) 0.005(2) -0.005(2) -0.009(2)
C11 0.051(3) 0.052(3) 0.041(2) 0.004(2) -0.006(2) -0.011(2)
C12 0.048(3) 0.051(3) 0.036(2) 0.006(2) -0.0061(19) -0.007(2)
C13 0.057(3) 0.063(3) 0.049(3) 0.023(2) -0.007(2) -0.008(2)
C14 0.047(3) 0.062(3) 0.054(3) 0.022(2) -0.006(2) -0.013(2)
C15 0.045(2) 0.040(2) 0.042(2) 0.0052(19) -0.0004(19) -0.0047(19)
C16 0.046(3) 0.069(3) 0.049(3) 0.017(2) -0.008(2) -0.015(2)
C17 0.071(4) 0.090(5) 0.046(3) 0.008(3) -0.014(3) -0.019(3)
C18 0.094(5) 0.127(7) 0.048(3) 0.010(4) -0.021(3) -0.028(5)
C19 0.081(4) 0.113(6) 0.065(4) 0.042(4) -0.021(3) -0.031(4)
C20 0.071(4) 0.090(5) 0.081(5) 0.042(4) -0.019(3) -0.021(3)
C21 0.056(3) 0.069(4) 0.061(3) 0.027(3) -0.008(2) -0.016(3)
C22 0.130(7) 0.093(6) 0.060(4) -0.013(4) -0.017(4) 0.004(5)
C23 0.133(8) 0.202(11) 0.093(6) 0.086(7) -0.045(6) -0.051(7)
C24 0.082(4) 0.066(4) 0.078(4) 0.021(3) -0.004(3) -0.003(3)
C25 0.051(3) 0.053(3) 0.041(2) 0.010(2) 0.004(2) 0.009(2)
C26 0.068(4) 0.069(4) 0.061(3) 0.011(3) -0.017(3) 0.008(3)
C27 0.083(5) 0.104(6) 0.076(4) 0.017(4) -0.022(4) 0.026(4)
C28 0.114(7) 0.122(7) 0.083(5) 0.047(5) 0.003(5) 0.056(6)
C29 0.104(6) 0.083(5) 0.125(7) 0.056(5) 0.010(5) 0.022(4)
C30 0.072(4) 0.065(4) 0.095(5) 0.038(3) -0.004(3) 0.005(3)
C31 0.052(3) 0.053(3) 0.044(3) 0.007(2) -0.001(2) 0.007(2)
C32 0.064(3) 0.068(4) 0.042(3) 0.008(2) 0.009(2) 0.007(3)
C33 0.056(3) 0.063(3) 0.052(3) 0.018(2) 0.012(2) 0.000(2)
C34 0.041(2) 0.052(3) 0.044(2) 0.013(2) -0.0008(19) -0.004(2)
C35 0.039(2) 0.052(3) 0.047(3) 0.012(2) -0.0008(19) -0.0044(19)
C36 0.041(2) 0.044(2) 0.051(3) 0.010(2) 0.001(2) -0.0037(19)
C37 0.066(3) 0.043(3) 0.061(3) 0.003(2) 0.013(3) -0.005(2)
C38 0.069(3) 0.048(3) 0.058(3) 0.000(2) 0.021(3) -0.003(2)
C39 0.046(2) 0.045(3) 0.042(2) 0.006(2) 0.0007(19) -0.0001(19)
C40 0.059(3) 0.048(3) 0.071(3) 0.010(3) 0.023(3) -0.006(2)
C41 0.090(5) 0.066(4) 0.086(5) 0.037(3) 0.022(4) 0.013(3)
C42 0.130(8) 0.075(5) 0.136(8) 0.053(5) 0.043(6) 0.009(5)
C43 0.138(9) 0.068(5) 0.182(11) 0.040(6) 0.075(8) 0.006(6)
C44 0.088(6) 0.077(5) 0.197(11) -0.003(6) 0.051(7) -0.033(5)
C45 0.057(4) 0.068(4) 0.125(6) 0.003(4) 0.009(4) -0.018(3)
C46 0.107(6) 0.117(7) 0.125(7) 0.060(6) -0.027(5) 0.007(5)
C47 0.285(18) 0.074(7) 0.41(3) 0.079(11) 0.201(19) -0.009(9)
C48 0.088(6) 0.111(7) 0.188(11) -0.008(7) -0.051(6) -0.025(5)
C49 0.072(3) 0.049(3) 0.035(2) 0.012(2) -0.003(2) -0.008(2)
C50 0.088(4) 0.078(4) 0.058(3) 0.020(3) 0.001(3) -0.027(3)
C51 0.143(8) 0.100(6) 0.079(5) 0.043(5) -0.003(5) -0.055(6)
C52 0.226(12) 0.076(5) 0.068(5) 0.040(4) -0.032(6) -0.062(7)
C53 0.178(9) 0.057(4) 0.079(5) 0.030(4) -0.030(5) -0.002(5)
C54 0.101(5) 0.060(3) 0.061(3) 0.020(3) -0.009(3) 0.004(3)
C55 0.053(3) 0.054(3) 0.042(3) 0.010(2) 0.003(2) -0.009(2)
C56 0.065(3) 0.062(3) 0.040(3) -0.001(2) -0.003(2) -0.012(3)
C57 0.068(3) 0.047(3) 0.045(3) -0.002(2) 0.005(2) -0.005(2)
C58 0.054(3) 0.043(2) 0.036(2) 0.0077(19) 0.0068(19) -0.003(2)
C59 0.058(3) 0.042(2) 0.039(2) 0.0093(19) 0.008(2) -0.004(2)
C60 0.057(3) 0.046(3) 0.037(2) 0.010(2) 0.003(2) 0.004(2)
C61 0.075(4) 0.053(3) 0.044(3) 0.008(2) -0.007(2) 0.011(3)
C62 0.073(3) 0.057(3) 0.043(3) 0.004(2) -0.014(2) 0.006(3)
C63 0.054(3) 0.043(3) 0.036(2) 0.0051(19) 0.0035(19) -0.003(2)
C64 0.069(3) 0.041(3) 0.039(2) 0.0052(19) 0.005(2) 0.000(2)
C65 0.073(4) 0.054(3) 0.056(3) 0.015(2) 0.013(3) 0.008(3)
C66 0.082(4) 0.073(4) 0.077(4) 0.018(3) 0.017(3) 0.025(3)
C67 0.117(6) 0.057(4) 0.076(4) 0.020(3) 0.007(4) 0.025(4)
C68 0.117(6) 0.047(3) 0.074(4) 0.026(3) 0.010(4) 0.006(3)
C69 0.084(4) 0.054(3) 0.049(3) 0.018(2) 0.001(3) -0.002(3)
C70 0.083(4) 0.072(4) 0.093(5) 0.025(4) 0.033(4) 0.002(3)
C71 0.189(11) 0.095(6) 0.161(10) 0.052(7) 0.030(8) 0.078(7)
C72 0.084(5) 0.087(5) 0.090(5) 0.045(4) 0.004(4) -0.016(4)
B1 0.049(3) 0.044(3) 0.037(3) 0.005(2) -0.001(2) -0.008(2)
B2 0.041(3) 0.042(3) 0.039(3) 0.007(2) -0.002(2) -0.001(2)
B3 0.053(3) 0.047(3) 0.037(3) 0.010(2) 0.004(2) -0.001(2)
Cl3 0.0603(9) 0.0629(9) 0.0631(9) 0.0115(7) -0.0181(7) -0.0020(7)
Cl0A 0.063(8) 0.039(7) 0.028(6) -0.019(4) -0.014(5) 0.017(5)

loop_
_atom_type_symbol
_atom_type_description
_atom_type_scat_dispersion_real
_atom_type_scat_dispersion_imag
_atom_type_scat_source
C C 0.0033 0.0016 'International Tables Vol C Tables 4.2.6.8 and 6.1.1.4'
H H 0.0000 0.0000 'International Tables Vol C Tables 4.2.6.8 and 6.1.1.4'
B B 0.0013 0.0007 'International Tables Vol C Tables 4.2.6.8 and 6.1.1.4'
N N 0.0061 0.0033 'International Tables Vol C Tables 4.2.6.8 and 6.1.1.4'
Cl Cl 0.1484 0.1585 'International Tables Vol C Tables 4.2.6.8 and 6.1.1.4'
O O 0.0106 0.0060 'International Tables Vol C Tables 4.2.6.8 and 6.1.1.4'

loop_
_geom_angle_atom_site_label_1
_geom_angle_atom_site_label_2
_geom_angle_atom_site_label_3
_geom_angle
_geom_angle_site_symmetry_1
_geom_angle_site_symmetry_3
_geom_angle_publ_flag
C63 O1 B1 123.0(4) . . ?
C15 O2 B2 129.6(4) . . ?
C39 O3 B3 125.4(4) . . ?
C7 N1 C10 105.3(4) . . ?
C7 N1 B1 128.5(4) . . ?
C10 N1 B1 126.1(4) . . ?
C12 N2 B1 126.5(4) . . ?
C15 N2 C12 108.2(4) . . ?
C15 N2 B1 125.3(4) . . ?
C31 N3 C34 105.1(4) . . ?
C31 N3 B2 128.8(4) . . ?
C34 N3 B2 126.2(4) . . ?
C36 N4 B2 125.6(4) . . ?
C39 N4 C36 107.5(4) . . ?
C39 N4 B2 126.8(4) . . ?
C55 N5 C58 105.9(4) . . ?
C55 N5 B3 127.8(4) . . ?
C58 N5 B3 126.2(4) . . ?
C60 N6 B3 126.2(4) . . ?
C63 N6 C60 107.1(4) . . ?
C63 N6 B3 126.6(4) . . ?
C2 C1 C6 116.9(5) . . ?
C2 C1 B1 122.2(5) . . ?
C6 C1 B1 120.8(5) . . ?
C3 C2 C1 121.3(6) . . ?
C4 C3 C2 120.5(7) . . ?
C5 C4 C3 119.1(7) . . ?
C4 C5 C6 120.9(7) . . ?
C5 C6 C1 121.4(7) . . ?
N1 C7 Cl1 121.8(4) . . ?
N1 C7 C8 111.5(5) . . ?
C8 C7 Cl1 126.7(4) . . ?
C7 C8 C9 106.4(5) . . ?
C8 C9 C10 108.1(5) . . ?
N1 C10 C9 108.7(4) . . ?
N1 C10 C11 120.7(4) . . ?
C9 C10 C11 130.4(5) . . ?
C10 C11 C16 119.1(4) . . ?
C12 C11 C10 120.2(4) . . ?
C12 C11 C16 120.7(4) . . ?
N2 C12 C13 107.2(4) . . ?
C11 C12 N2 121.6(4) . . ?
C11 C12 C13 131.2(5) . . ?
C14 C13 C12 108.2(4) . . ?
C13 C14 C15 107.6(4) . . ?
O2 C15 N2 119.2(4) . . ?
O2 C15 C14 131.9(4) . . ?
N2 C15 C14 108.9(4) . . ?
C17 C16 C11 118.3(5) . . ?
C21 C16 C11 120.5(5) . . ?
C21 C16 C17 121.1(5) . . ?
C16 C17 C22 122.1(6) . . ?
C18 C17 C16 117.0(7) . . ?
C18 C17 C22 120.9(6) . . ?
C19 C18 C17 123.1(7) . . ?
C18 C19 C23 120.7(8) . . ?
C20 C19 C18 117.2(6) . . ?
C20 C19 C23 122.0(9) . . ?
C19 C20 C21 122.7(7) . . ?
C16 C21 C24 121.3(5) . . ?
C20 C21 C16 118.7(6) . . ?
C20 C21 C24 120.0(6) . . ?
C26 C25 B2 119.2(5) . . ?
C30 C25 C26 117.2(5) . . ?
C30 C25 B2 123.5(5) . . ?
C27 C26 C25 121.7(7) . . ?
C28 C27 C26 120.1(7) . . ?
C29 C28 C27 119.9(7) . . ?
C28 C29 C30 119.0(8) . . ?
C25 C30 C29 122.0(7) . . ?
N3 C31 Cl2 121.3(4) . . ?
N3 C31 C32 111.9(5) . . ?
C32 C31 Cl2 126.8(4) . . ?
C31 C32 C33 106.3(5) . . ?
C34 C33 C32 108.2(5) . . ?
N3 C34 C35 120.6(4) . . ?
C33 C34 N3 108.6(4) . . ?
C33 C34 C35 130.8(5) . . ?
C34 C35 C40 119.1(4) . . ?
C36 C35 C34 120.2(4) . . ?
C36 C35 C40 120.6(4) . . ?
N4 C36 C37 107.9(4) . . ?
C35 C36 N4 122.3(4) . . ?
C35 C36 C37 129.8(5) . . ?
C38 C37 C36 107.9(5) . . ?
C37 C38 C39 107.6(4) . . ?
O3 C39 N4 120.6(4) . . ?
O3 C39 C38 130.2(4) . . ?
N4 C39 C38 109.1(4) . . ?
C41 C40 C35 117.6(5) . . ?
C45 C40 C35 121.0(6) . . ?
C45 C40 C41 121.3(6) . . ?
C40 C41 C46 120.7(6) . . ?
C42 C41 C40 118.9(8) . . ?
C42 C41 C46 120.3(8) . . ?
C43 C42 C41 123.2(10) . . ?
C42 C43 C44 119.2(8) . . ?
C42 C43 C47 127.2(14) . . ?
C44 C43 C47 113.5(14) . . ?
C43 C44 C45 120.4(8) . . ?
C40 C45 C44 116.8(8) . . ?
C40 C45 C48 121.7(7) . . ?
C44 C45 C48 121.4(8) . . ?
C50 C49 C54 117.2(6) . . ?
C50 C49 B3 119.8(5) . . ?
C54 C49 B3 123.0(5) . . ?
C49 C50 C51 121.6(8) . . ?
C52 C51 C50 121.6(9) . . ?
C51 C52 C53 119.2(7) . . ?
C52 C53 C54 119.9(8) . . ?
C49 C54 C53 120.5(8) . . ?
N5 C55 C56 111.2(5) . . ?
N5 C55 Cl3 122.4(4) . . ?
C56 C55 Cl3 126.4(4) . . ?
C55 C56 C57 106.6(5) . . ?
C56 C57 Cl0A 123.4(5) . . ?
C58 C57 C56 107.8(5) . . ?
C58 C57 Cl0A 128.7(6) . . ?
N5 C58 C59 121.1(4) . . ?
C57 C58 N5 108.5(4) . . ?
C57 C58 C59 130.4(5) . . ?
C58 C59 C64 121.8(4) . . ?
C60 C59 C58 119.7(4) . . ?
C60 C59 C64 118.5(4) . . ?
N6 C60 C61 107.6(4) . . ?
C59 C60 N6 121.9(4) . . ?
C59 C60 C61 130.3(5) . . ?
C62 C61 C60 108.4(5) . . ?
C61 C62 C63 106.8(4) . . ?
O1 C63 N6 120.1(4) . . ?
O1 C63 C62 129.8(4) . . ?
N6 C63 C62 110.0(4) . . ?
C65 C64 C59 119.7(4) . . ?
C65 C64 C69 120.2(5) . . ?
C69 C64 C59 120.1(5) . . ?
C64 C65 C70 121.2(5) . . ?
C66 C65 C64 119.2(5) . . ?
C66 C65 C70 119.6(6) . . ?
C67 C66 C65 121.1(6) . . ?
C66 C67 C68 119.2(6) . . ?
C66 C67 C71 118.4(8) . . ?
C68 C67 C71 122.4(7) . . ?
C67 C68 C69 122.1(6) . . ?
C64 C69 C72 121.3(5) . . ?
C68 C69 C64 118.3(6) . . ?
C68 C69 C72 120.4(6) . . ?
O1 B1 N1 110.3(4) . . ?
O1 B1 N2 108.3(4) . . ?
O1 B1 C1 108.8(4) . . ?
N1 B1 C1 113.4(4) . . ?
N2 B1 N1 104.6(4) . . ?
N2 B1 C1 111.4(4) . . ?
O2 B2 N3 111.1(4) . . ?
O2 B2 N4 108.4(4) . . ?
O2 B2 C25 109.6(4) . . ?
N3 B2 C25 112.1(4) . . ?
N4 B2 N3 105.1(4) . . ?
N4 B2 C25 110.4(4) . . ?
O3 B3 N5 111.6(4) . . ?
O3 B3 N6 107.3(4) . . ?
O3 B3 C49 108.3(4) . . ?
N5 B3 C49 113.5(4) . . ?
N6 B3 N5 104.4(4) . . ?
N6 B3 C49 111.6(4) . . ?

loop_
_geom_bond_atom_site_label_1
_geom_bond_atom_site_label_2
_geom_bond_distance
_geom_bond_site_symmetry_2
_geom_bond_publ_flag
Cl1 C7 1.701(6) . ?
Cl2 C31 1.705(5) . ?
O1 C63 1.294(6) . ?
O1 B1 1.498(6) . ?
O2 C15 1.297(5) . ?
O2 B2 1.491(6) . ?
O3 C39 1.298(6) . ?
O3 B3 1.509(6) . ?
N1 C7 1.362(6) . ?
N1 C10 1.389(6) . ?
N1 B1 1.568(7) . ?
N2 C12 1.400(6) . ?
N2 C15 1.343(6) . ?
N2 B1 1.557(6) . ?
N3 C31 1.360(6) . ?
N3 C34 1.397(6) . ?
N3 B2 1.560(6) . ?
N4 C36 1.394(6) . ?
N4 C39 1.352(6) . ?
N4 B2 1.572(6) . ?
N5 C55 1.352(6) . ?
N5 C58 1.395(6) . ?
N5 B3 1.573(6) . ?
N6 C60 1.414(6) . ?
N6 C63 1.341(6) . ?
N6 B3 1.551(7) . ?
C1 C2 1.400(8) . ?
C1 C6 1.393(8) . ?
C1 B1 1.593(8) . ?
C2 C3 1.393(9) . ?
C3 C4 1.375(12) . ?
C4 C5 1.370(12) . ?
C5 C6 1.389(10) . ?
C7 C8 1.371(8) . ?
C8 C9 1.369(8) . ?
C9 C10 1.389(7) . ?
C10 C11 1.423(7) . ?
C11 C12 1.361(7) . ?
C11 C16 1.505(7) . ?
C12 C13 1.425(7) . ?
C13 C14 1.346(7) . ?
C14 C15 1.433(7) . ?
C16 C17 1.406(8) . ?
C16 C21 1.370(8) . ?
C17 C18 1.397(9) . ?
C17 C22 1.485(10) . ?
C18 C19 1.377(11) . ?
C19 C20 1.368(10) . ?
C19 C23 1.500(10) . ?
C20 C21 1.394(8) . ?
C21 C24 1.515(9) . ?
C25 C26 1.394(8) . ?
C25 C30 1.376(8) . ?
C25 B2 1.597(7) . ?
C26 C27 1.379(9) . ?
C27 C28 1.353(12) . ?
C28 C29 1.405(13) . ?
C29 C30 1.381(10) . ?
C31 C32 1.360(7) . ?
C32 C33 1.379(8) . ?
C33 C34 1.377(7) . ?
C34 C35 1.418(7) . ?
C35 C36 1.363(7) . ?
C35 C40 1.501(7) . ?
C36 C37 1.425(7) . ?
C37 C38 1.346(8) . ?
C38 C39 1.429(7) . ?
C40 C41 1.415(9) . ?
C40 C45 1.368(9) . ?
C41 C42 1.367(10) . ?
C41 C46 1.520(11) . ?
C42 C43 1.322(15) . ?
C43 C44 1.408(16) . ?
C43 C47 1.519(12) . ?
C44 C45 1.449(12) . ?
C45 C48 1.466(13) . ?
C49 C50 1.384(8) . ?
C49 C54 1.392(8) . ?
C49 B3 1.586(7) . ?
C50 C51 1.392(10) . ?
C51 C52 1.321(14) . ?
C52 C53 1.404(15) . ?
C53 C54 1.402(10) . ?
C55 C56 1.380(7) . ?
C55 Cl3 1.702(5) . ?
C56 C57 1.372(8) . ?
C57 C58 1.392(7) . ?
C57 Cl0A 1.730(12) . ?
C58 C59 1.414(7) . ?
C59 C60 1.361(7) . ?
C59 C64 1.498(7) . ?
C60 C61 1.415(7) . ?
C61 C62 1.356(7) . ?
C62 C63 1.431(7) . ?
C64 C65 1.390(8) . ?
C64 C69 1.413(7) . ?
C65 C66 1.394(8) . ?
C65 C70 1.527(8) . ?
C66 C67 1.379(10) . ?
C67 C68 1.373(10) . ?
C67 C71 1.539(10) . ?
C68 C69 1.384(8) . ?
C69 C72 1.488(9) . ?
